data_7039155
loop_
_publ_author_name
'Behrle, Andrew C.'
'Walensky, Justin R.'

_publ_section_title
;
 Insertion of (t)BuNC into thorium-phosphorus and thorium-arsenic bonds:
 phosphaazaallene and arsaazaallene moieties in f element chemistry.
;
_journal_issue 24
_journal_name_full 'Dalton transactions (Cambridge, England : 2003)'
_journal_page_first 10042
_journal_page_last 10049
_journal_paper_doi 10.1039/c6dt00776g
_journal_volume 45
_journal_year 2016
_chemical_formula_sum 'C45 H71 N2 P Th'
_chemical_formula_weight 903.04
_space_group_crystal_system orthorhombic
_space_group_IT_number 62
_space_group_name_Hall '-P 2ac 2n'
_space_group_name_H-M_alt 'P n m a'
_symmetry_space_group_name_Hall '-P 2ac 2n'
_symmetry_space_group_name_H-M 'P n m a'
_atom_sites_solution_hydrogens geom
_audit_creation_method SHELXL-2014/7
_audit_update_record
;
2016-02-22 deposited with the CCDC.
2016-04-14 downloaded from the CCDC.
;
_cell_angle_alpha 90
_cell_angle_beta 90
_cell_angle_gamma 90
_cell_formula_units_Z 4
_cell_length_a 28.9553(18)
_cell_length_b 14.5673(9)
_cell_length_c 13.4169(9)
_cell_measurement_reflns_used 9961
_cell_measurement_temperature 100(2)
_cell_measurement_theta_max 26.33
_cell_measurement_theta_min 2.18
_cell_volume 5659.3(6)
_computing_cell_refinement 'APEX2 (Bruker AXS, 2008)'
_computing_data_collection 'APEX2 (Bruker AXS, 2008)'
_computing_data_reduction 'APEX2 (Bruker AXS, 2008)'
_computing_molecular_graphics 'X-SEED, Barbour, 2001'
_computing_publication_material 'CIFTAB (Sheldrick, 2013)'
_computing_structure_refinement 'SHELXL-2014(Sheldrick, 2014)'
_computing_structure_solution 'SHELXS-2014 (Sheldrick, 2014)'
_diffrn_ambient_temperature 100(2)
_diffrn_measured_fraction_theta_full 1.000
_diffrn_measured_fraction_theta_max 0.999
_diffrn_measurement_device_type 'Bruker APEXII CCD area detector'
_diffrn_measurement_method 'omega scans'
_diffrn_radiation_type MoK\a
_diffrn_radiation_wavelength 0.71073
_diffrn_reflns_av_R_equivalents 0.0444
_diffrn_reflns_av_unetI/netI 0.0220
_diffrn_reflns_Laue_measured_fraction_full 1.000
_diffrn_reflns_Laue_measured_fraction_max 0.999
_diffrn_reflns_limit_h_max 36
_diffrn_reflns_limit_h_min -36
_diffrn_reflns_limit_k_max 18
_diffrn_reflns_limit_k_min -18
_diffrn_reflns_limit_l_max 16
_diffrn_reflns_limit_l_min -16
_diffrn_reflns_number 60465
_diffrn_reflns_point_group_measured_fraction_full 1.000
_diffrn_reflns_point_group_measured_fraction_max 0.999
_diffrn_reflns_theta_full 25.242
_diffrn_reflns_theta_max 26.443
_diffrn_reflns_theta_min 1.407
_diffrn_standards_decay_% 0.0
_exptl_absorpt_coefficient_mu 2.687
_exptl_absorpt_correction_T_max 0.88
_exptl_absorpt_correction_T_min 0.65
_exptl_absorpt_correction_type multi-scan
_exptl_absorpt_process_details
;
 Data were corrected for decay and absorption using the program SADABS 
 (Sheldrick, G. M. (2003). SADABS. Version 2.10. University of
 G\"ottingen, Germany).
;
_exptl_crystal_colour yellow
_exptl_crystal_density_diffrn 1.060
_exptl_crystal_description needle
_exptl_crystal_F_000 1840
_exptl_crystal_size_max 0.250
_exptl_crystal_size_mid 0.125
_exptl_crystal_size_min 0.050
_refine_diff_density_max 1.285
_refine_diff_density_min -1.697
_refine_diff_density_rms 0.113
_refine_ls_extinction_method none
_refine_ls_goodness_of_fit_ref 1.209
_refine_ls_hydrogen_treatment constr
_refine_ls_matrix_type full
_refine_ls_number_parameters 288
_refine_ls_number_reflns 6066
_refine_ls_number_restraints 0
_refine_ls_restrained_S_all 1.209
_refine_ls_R_factor_all 0.0363
_refine_ls_R_factor_gt 0.0317
_refine_ls_shift/su_max 0.001
_refine_ls_shift/su_mean 0.000
_refine_ls_structure_factor_coef Fsqd
_refine_ls_weighting_details 'w=1/[\s^2^(Fo^2^)+(0.0165P)^2^+29.4334P] where P=(Fo^2^+2Fc^2^)/3'
_refine_ls_weighting_scheme calc
_refine_ls_wR_factor_gt 0.0823
_refine_ls_wR_factor_ref 0.0838
_reflns_Friedel_coverage 0.000
_reflns_number_gt 5496
_reflns_number_total 6066
_reflns_threshold_expression 'I > 2\s(I)'
_cod_data_source_file c6dt00776g2.cif
_cod_data_source_block Compound_3
_cod_depositor_comments 'Adding full bibliography for 7039153--7039157.cif.'
_cod_database_code 7039155
_shelx_shelxl_version_number 2014/7
_shelx_space_group_comment
;
The symmetry employed for this shelxl refinement is uniquely defined
by the following loop, which should always be used as a source of
symmetry information in preference to the above space-group names.
They are only intended as comments.
;
_shelx_estimated_absorpt_t_min 0.553
_shelx_estimated_absorpt_t_max 0.877
_shelxl_version_number 2014_7

loop_
_space_group_symop_operation_xyz
'x, y, z'
'-x+1/2, -y, z+1/2'
'x+1/2, -y+1/2, -z+1/2'
'-x, y+1/2, -z'
'-x, -y, -z'
'x-1/2, y, -z-1/2'
'-x-1/2, y-1/2, z-1/2'
'x, -y-1/2, z'

loop_
_atom_site_label
_atom_site_type_symbol
_atom_site_fract_x
_atom_site_fract_y
_atom_site_fract_z
_atom_site_U_iso_or_equiv
_atom_site_adp_type
_atom_site_occupancy
_atom_site_site_symmetry_order
_atom_site_calc_flag
_atom_site_refinement_flags_posn
_atom_site_refinement_flags_adp
_atom_site_refinement_flags_occupancy
_atom_site_disorder_assembly
_atom_site_disorder_group
Th1 Th 0.41126(2) 0.2500 0.58912(2) 0.01301(7) Uani 1 2 d S T P . .
N1 N 0.36467(17) 0.2500 0.3264(4) 0.0195(11) Uani 1 2 d S T P . .
N2 N 0.33265(17) 0.2500 0.6313(4) 0.0181(10) Uani 1 2 d S T P A .
C3 C 0.4150(5) 0.0654(13) 0.5247(14) 0.0182(8) Uani 0.520(8) 1 d . . P A 1
C4 C 0.4089(4) 0.0613(9) 0.6299(11) 0.0182(8) Uani 0.520(8) 1 d . . P A 1
C12 C 0.3777(2) 0.2500 0.4058(5) 0.0196(12) Uani 1 2 d S T P A .
C11 C 0.3537(2) 0.2500 0.7209(4) 0.0180(12) Uani 1 2 d S T P A .
C1 C 0.4821(3) 0.1172(6) 0.5969(9) 0.0182(8) Uani 0.520(8) 1 d . . P A 1
C2 C 0.4608(3) 0.1020(7) 0.5037(8) 0.018(2) Uani 0.520(8) 1 d . . P A 1
P1 P 0.35269(5) 0.2500 0.84691(11) 0.0163(3) Uani 1 2 d S T P . .
C19 C 0.29361(19) 0.2500 0.9057(5) 0.0217(13) Uani 1 2 d S T P A .
C13 C 0.2817(2) 0.2500 0.6131(4) 0.0213(13) Uani 1 2 d S T P . .
C16 C 0.3433(2) 0.2500 0.2273(5) 0.0280(15) Uani 1 2 d S T P A .
C20 C 0.27317(16) 0.1664(4) 0.9379(3) 0.0301(11) Uani 1 1 d . . . . .
C15 C 0.2742(2) 0.2500 0.5000(5) 0.0238(14) Uani 1 2 d S T P A .
H15A H 0.2805 0.1886 0.4734 0.036 Uiso 0.5 1 calc R U P . .
H15B H 0.2951 0.2945 0.4689 0.036 Uiso 0.5 1 calc R U P . .
H15C H 0.2421 0.2669 0.4854 0.036 Uiso 0.5 1 calc R U P . .
C23 C 0.29227(19) 0.0750(4) 0.9044(4) 0.0357(12) Uani 1 1 d . . . . .
H23 H 0.3114 0.0871 0.8437 0.043 Uiso 1 1 calc R U . . .
C18 C 0.31307(19) 0.1638(4) 0.2204(4) 0.0380(12) Uani 1 1 d . . . . .
H18A H 0.3324 0.1091 0.2281 0.057 Uiso 1 1 calc R U . A .
H18B H 0.2977 0.1621 0.1553 0.057 Uiso 1 1 calc R U . . .
H18C H 0.2898 0.1651 0.2733 0.057 Uiso 1 1 calc R U . . .
C14 C 0.25971(16) 0.1636(4) 0.6582(3) 0.0297(11) Uani 1 1 d . . . . .
H14A H 0.2752 0.1090 0.6318 0.045 Uiso 1 1 calc R U . . .
H14B H 0.2269 0.1617 0.6409 0.045 Uiso 1 1 calc R U . . .
H14C H 0.2631 0.1651 0.7309 0.045 Uiso 1 1 calc R U . . .
C21 C 0.23517(17) 0.1686(5) 1.0016(4) 0.0452(16) Uani 1 1 d . . . . .
H21 H 0.2220 0.1120 1.0225 0.054 Uiso 1 1 calc R U . . .
C25 C 0.3250(2) 0.0328(4) 0.9832(4) 0.0437(14) Uani 1 1 d . . . . .
H25A H 0.3503 0.0756 0.9968 0.066 Uiso 1 1 calc R U . . .
H25B H 0.3376 -0.0251 0.9579 0.066 Uiso 1 1 calc R U . . .
H25C H 0.3077 0.0213 1.0448 0.066 Uiso 1 1 calc R U . . .
C5 C 0.4509(3) 0.0932(6) 0.6733(7) 0.0182(8) Uani 0.520(8) 1 d . . P A 1
C22 C 0.2156(3) 0.2500 1.0360(5) 0.057(3) Uani 1 2 d S T P . .
C28 C 0.1865(2) 0.2500 1.2089(5) 0.047(2) Uani 1 2 d S T P . .
H28A H 0.2202 0.2500 1.2156 0.071 Uiso 1 2 calc R U P . .
H28B H 0.1738 0.3049 1.2409 0.071 Uiso 0.5 1 calc R U P . .
H28C H 0.1738 0.1951 1.2409 0.071 Uiso 0.5 1 calc R U P . .
C27 C 0.1318(3) 0.2500 1.0649(6) 0.056(3) Uani 1 2 d S T P . .
H27A H 0.1346 0.2500 0.9921 0.084 Uiso 1 2 calc R U P . .
H27B H 0.1150 0.1951 1.0864 0.084 Uiso 0.5 1 calc R U P . .
H27C H 0.1150 0.3049 1.0864 0.084 Uiso 0.5 1 calc R U P . .
C17 C 0.3813(3) 0.2500 0.1511(6) 0.059(3) Uani 1 2 d S T P . .
H17A H 0.3679 0.2500 0.0840 0.088 Uiso 1 2 calc R U P A .
H17B H 0.4004 0.3049 0.1597 0.088 Uiso 0.5 1 calc R U P . .
H17C H 0.4004 0.1951 0.1597 0.088 Uiso 0.5 1 calc R U P . .
C24 C 0.2557(3) 0.0038(5) 0.8744(5) 0.060(2) Uani 1 1 d . . . . .
H24A H 0.2358 -0.0096 0.9318 0.090 Uiso 1 1 calc R U . . .
H24B H 0.2710 -0.0527 0.8525 0.090 Uiso 1 1 calc R U . . .
H24C H 0.2368 0.0283 0.8198 0.090 Uiso 1 1 calc R U . . .
C8 C 0.3802(5) 0.0334(9) 0.4495(10) 0.031(3) Uani 0.520(8) 1 d . . P A 1
H8A H 0.3923 0.0434 0.3822 0.047 Uiso 0.520(8) 1 calc R U P A 1
H8B H 0.3740 -0.0321 0.4593 0.047 Uiso 0.520(8) 1 calc R U P A 1
H8C H 0.3514 0.0681 0.4578 0.047 Uiso 0.520(8) 1 calc R U P A 1
C26 C 0.1746(3) 0.2500 1.1062(6) 0.094(5) Uani 1 2 d S T P . .
H26 H 0.1746 0.3186 1.1062 0.113 Uiso 0.5 1 calc R U P . .
C6 C 0.5320(3) 0.1395(7) 0.6146(9) 0.036(3) Uani 0.520(8) 1 d . . P A 1
H6A H 0.5469 0.1540 0.5509 0.054 Uiso 0.520(8) 1 calc R U P A 1
H6B H 0.5343 0.1926 0.6593 0.054 Uiso 0.520(8) 1 calc R U P A 1
H6C H 0.5474 0.0866 0.6451 0.054 Uiso 0.520(8) 1 calc R U P A 1
C7 C 0.4816(4) 0.1138(7) 0.4029(8) 0.033(2) Uani 0.520(8) 1 d . . P A 1
H7A H 0.4587 0.0983 0.3518 0.050 Uiso 0.520(8) 1 calc R U P A 1
H7B H 0.4915 0.1776 0.3944 0.050 Uiso 0.520(8) 1 calc R U P A 1
H7C H 0.5084 0.0731 0.3963 0.050 Uiso 0.520(8) 1 calc R U P A 1
C9 C 0.3687(5) 0.0204(9) 0.6840(10) 0.030(2) Uani 0.520(8) 1 d . . P A 1
H9A H 0.3445 0.0045 0.6360 0.044 Uiso 0.520(8) 1 calc R U P A 1
H9B H 0.3786 -0.0350 0.7193 0.044 Uiso 0.520(8) 1 calc R U P A 1
H9C H 0.3566 0.0650 0.7320 0.044 Uiso 0.520(8) 1 calc R U P A 1
C10 C 0.4613(5) 0.0957(10) 0.7838(9) 0.049(3) Uani 0.520(8) 1 d . . P A 1
H10A H 0.4339 0.0760 0.8211 0.074 Uiso 0.520(8) 1 calc R U P A 1
H10B H 0.4871 0.0544 0.7984 0.074 Uiso 0.520(8) 1 calc R U P A 1
H10C H 0.4695 0.1584 0.8033 0.074 Uiso 0.520(8) 1 calc R U P A 1
C3' C 0.4078(5) 0.0640(14) 0.5322(15) 0.0182(8) Uani 0.480(8) 1 d . . P A 2
C4' C 0.4193(4) 0.0635(10) 0.6360(12) 0.0182(8) Uani 0.480(8) 1 d . . P A 2
C1' C 0.4817(4) 0.1194(7) 0.5539(10) 0.0182(8) Uani 0.480(8) 1 d . . P A 2
C2' C 0.4471(5) 0.0980(10) 0.4845(11) 0.0182(8) Uani 0.480(8) 1 d . . P A 2
C5' C 0.4640(4) 0.1001(7) 0.6482(9) 0.0182(8) Uani 0.480(8) 1 d . . P A 2
C8' C 0.3656(4) 0.0249(9) 0.4846(10) 0.021(2) Uani 0.480(8) 1 d . . P A 2
H8'1 H 0.3436 0.0066 0.5364 0.031 Uiso 0.480(8) 1 calc R U P A 2
H8'2 H 0.3514 0.0714 0.4416 0.031 Uiso 0.480(8) 1 calc R U P A 2
H8'3 H 0.3741 -0.0287 0.4446 0.031 Uiso 0.480(8) 1 calc R U P A 2
C6' C 0.5309(3) 0.1445(7) 0.5288(10) 0.035(3) Uani 0.480(8) 1 d . . P A 2
H6'1 H 0.5336 0.1544 0.4568 0.052 Uiso 0.480(8) 1 calc R U P A 2
H6'2 H 0.5394 0.2008 0.5641 0.052 Uiso 0.480(8) 1 calc R U P A 2
H6'3 H 0.5515 0.0945 0.5490 0.052 Uiso 0.480(8) 1 calc R U P A 2
C7' C 0.4562(5) 0.0988(8) 0.3707(8) 0.029(3) Uani 0.480(8) 1 d . . P A 2
H7'1 H 0.4864 0.1266 0.3575 0.044 Uiso 0.480(8) 1 calc R U P A 2
H7'2 H 0.4558 0.0358 0.3452 0.044 Uiso 0.480(8) 1 calc R U P A 2
H7'3 H 0.4321 0.1347 0.3373 0.044 Uiso 0.480(8) 1 calc R U P A 2
C9' C 0.3867(5) 0.0220(10) 0.7159(10) 0.030(2) Uani 0.480(8) 1 d . . P A 2
H9'1 H 0.3579 0.0024 0.6842 0.044 Uiso 0.480(8) 1 calc R U P A 2
H9'2 H 0.4017 -0.0311 0.7470 0.044 Uiso 0.480(8) 1 calc R U P A 2
H9'3 H 0.3800 0.0683 0.7668 0.044 Uiso 0.480(8) 1 calc R U P A 2
C10' C 0.4860(4) 0.1146(7) 0.7494(10) 0.035(3) Uani 0.480(8) 1 d . . P A 2
H10D H 0.4647 0.0940 0.8016 0.052 Uiso 0.480(8) 1 calc R U P A 2
H10E H 0.5147 0.0791 0.7534 0.052 Uiso 0.480(8) 1 calc R U P A 2
H10F H 0.4929 0.1799 0.7587 0.052 Uiso 0.480(8) 1 calc R U P A 2

loop_
_atom_site_aniso_label
_atom_site_aniso_U_11
_atom_site_aniso_U_22
_atom_site_aniso_U_33
_atom_site_aniso_U_23
_atom_site_aniso_U_13
_atom_site_aniso_U_12
Th1 0.01114(10) 0.01256(10) 0.01532(10) 0.000 0.00007(8) 0.000
N1 0.017(3) 0.024(3) 0.017(3) 0.000 0.004(2) 0.000
N2 0.013(2) 0.024(3) 0.017(2) 0.000 0.0000(19) 0.000
C3 0.015(2) 0.0139(11) 0.0261(18) 0.0000(12) 0.0020(17) 0.0039(14)
C4 0.015(2) 0.0139(11) 0.0261(18) 0.0000(12) 0.0020(17) 0.0039(14)
C12 0.017(3) 0.020(3) 0.022(3) 0.000 0.004(3) 0.000
C11 0.019(3) 0.016(3) 0.019(3) 0.000 0.002(2) 0.000
C1 0.015(2) 0.0139(11) 0.0261(18) 0.0000(12) 0.0020(17) 0.0039(14)
C2 0.007(5) 0.019(4) 0.026(6) 0.000(4) 0.007(4) 0.002(4)
P1 0.0131(7) 0.0197(8) 0.0163(7) 0.000 -0.0003(6) 0.000
C19 0.007(3) 0.040(4) 0.018(3) 0.000 -0.002(2) 0.000
C13 0.011(3) 0.037(4) 0.016(3) 0.000 0.001(2) 0.000
C16 0.034(4) 0.036(4) 0.014(3) 0.000 -0.007(3) 0.000
C20 0.023(2) 0.053(3) 0.014(2) 0.000(2) -0.0047(17) -0.013(2)
C15 0.017(3) 0.036(4) 0.019(3) 0.000 -0.003(2) 0.000
C23 0.049(3) 0.038(3) 0.021(2) 0.000(2) 0.001(2) -0.025(2)
C18 0.046(3) 0.036(3) 0.032(3) -0.006(2) -0.014(2) -0.001(2)
C14 0.022(2) 0.044(3) 0.023(2) 0.002(2) -0.0018(18) -0.011(2)
C21 0.023(3) 0.092(5) 0.021(2) 0.005(3) -0.003(2) -0.029(3)
C25 0.064(4) 0.034(3) 0.033(3) -0.001(2) -0.005(3) -0.006(3)
C5 0.015(2) 0.0139(11) 0.0261(18) 0.0000(12) 0.0020(17) 0.0039(14)
C22 0.017(4) 0.139(10) 0.013(3) 0.000 0.001(3) 0.000
C28 0.019(4) 0.097(7) 0.026(4) 0.000 0.003(3) 0.000
C27 0.019(4) 0.118(9) 0.031(4) 0.000 0.004(3) 0.000
C17 0.039(5) 0.117(9) 0.019(4) 0.000 0.006(3) 0.000
C24 0.082(5) 0.059(4) 0.040(3) 0.008(3) -0.009(3) -0.050(4)
C8 0.030(7) 0.020(5) 0.043(8) -0.006(6) 0.002(5) 0.001(5)
C26 0.028(5) 0.230(17) 0.024(5) 0.000 0.009(4) 0.000
C6 0.024(5) 0.021(5) 0.064(8) -0.010(5) -0.011(5) 0.009(4)
C7 0.037(6) 0.031(5) 0.032(6) 0.007(5) 0.017(5) 0.007(5)
C9 0.041(8) 0.017(3) 0.031(7) 0.007(4) 0.008(4) 0.003(5)
C10 0.070(10) 0.045(7) 0.033(7) 0.005(5) -0.019(6) 0.012(7)
C3' 0.015(2) 0.0139(11) 0.0261(18) 0.0000(12) 0.0020(17) 0.0039(14)
C4' 0.015(2) 0.0139(11) 0.0261(18) 0.0000(12) 0.0020(17) 0.0039(14)
C1' 0.015(2) 0.0139(11) 0.0261(18) 0.0000(12) 0.0020(17) 0.0039(14)
C2' 0.015(2) 0.0139(11) 0.0261(18) 0.0000(12) 0.0020(17) 0.0039(14)
C5' 0.015(2) 0.0139(11) 0.0261(18) 0.0000(12) 0.0020(17) 0.0039(14)
C8' 0.019(7) 0.014(5) 0.029(7) 0.002(5) -0.007(5) -0.002(5)
C6' 0.016(5) 0.021(5) 0.067(9) -0.003(5) 0.013(5) -0.002(4)
C7' 0.038(7) 0.025(5) 0.026(5) 0.000(4) 0.011(5) 0.015(5)
C9' 0.041(8) 0.017(3) 0.031(7) 0.007(4) 0.008(4) 0.003(5)
C10' 0.038(7) 0.016(5) 0.050(8) 0.003(5) -0.020(6) 0.006(5)

loop_
_atom_type_symbol
_atom_type_description
_atom_type_scat_dispersion_real
_atom_type_scat_dispersion_imag
_atom_type_scat_source
C C 0.0033 0.0016 'International Tables Vol C Tables 4.2.6.8 and 6.1.1.4'
H H 0.0000 0.0000 'International Tables Vol C Tables 4.2.6.8 and 6.1.1.4'
N N 0.0061 0.0033 'International Tables Vol C Tables 4.2.6.8 and 6.1.1.4'
P P 0.1023 0.0942 'International Tables Vol C Tables 4.2.6.8 and 6.1.1.4'
Th Th -7.2400 8.8979 'International Tables Vol C Tables 4.2.6.8 and 6.1.1.4'

loop_
_geom_angle_atom_site_label_1
_geom_angle_atom_site_label_2
_geom_angle_atom_site_label_3
_geom_angle
_geom_angle_site_symmetry_1
_geom_angle_site_symmetry_3
N2 Th1 C11 32.73(18) . .
N2 Th1 C12 82.43(17) . .
C11 Th1 C12 115.16(19) . .
N2 Th1 C5' 117.7(3) . .
C11 Th1 C5' 99.8(3) . .
C12 Th1 C5' 117.8(2) . .
N2 Th1 C5' 117.7(3) . 8_565
C11 Th1 C5' 99.8(3) . 8_565
C12 Th1 C5' 117.8(2) . 8_565
C5' Th1 C5' 103.5(4) . 8_565
N2 Th1 C5 107.5(2) . 8_565
C11 Th1 C5 89.3(2) . 8_565
C12 Th1 C5 121.8(2) . 8_565
N2 Th1 C5 107.5(2) . .
C11 Th1 C5 89.3(2) . .
C12 Th1 C5 121.8(2) . .
C5 Th1 C5 109.6(4) 8_565 .
N2 Th1 C4' 91.5(2) . 8_565
C11 Th1 C4' 83.9(3) . 8_565
C12 Th1 C4' 103.9(3) . 8_565
C5' Th1 C4' 130.7(3) . 8_565
C5' Th1 C4' 29.3(3) 8_565 8_565
N2 Th1 C4' 91.5(3) . .
C11 Th1 C4' 83.9(3) . .
C12 Th1 C4' 103.9(3) . .
C5' Th1 C4' 29.3(3) . .
C5' Th1 C4' 130.7(3) 8_565 .
C4' Th1 C4' 152.2(6) 8_565 .
N2 Th1 C4 86.0(2) . 8_565
C11 Th1 C4 80.9(3) . 8_565
C12 Th1 C4 100.0(3) . 8_565
C5 Th1 C4 29.5(3) 8_565 8_565
C5 Th1 C4 137.1(3) . 8_565
N2 Th1 C4 86.0(2) . .
C11 Th1 C4 80.9(3) . .
C12 Th1 C4 100.0(3) . .
C5 Th1 C4 137.1(3) 8_565 .
C5 Th1 C4 29.5(3) . .
C4 Th1 C4 157.3(6) 8_565 .
N2 Th1 C3' 91.8(3) . 8_565
C11 Th1 C3' 100.0(3) . 8_565
C12 Th1 C3' 74.6(4) . 8_565
C5' Th1 C3' 148.4(4) . 8_565
C5' Th1 C3' 48.8(5) 8_565 8_565
C4' Th1 C3' 29.5(5) 8_565 8_565
C4' Th1 C3' 176.2(4) . 8_565
C12 N1 C16 174.6(6) . .
C11 N2 C13 126.3(5) . .
C11 N2 Th1 77.1(3) . .
C13 N2 Th1 156.6(4) . .
C4 C3 C2 108.6(14) . .
C4 C3 C8 124.9(12) . .
C2 C3 C8 126.5(14) . .
C4 C3 Th1 74.4(10) . .
C2 C3 Th1 75.2(8) . .
C8 C3 Th1 118.4(10) . .
C5 C4 C3 106.7(12) . .
C5 C4 C9 126.6(12) . .
C3 C4 C9 126.3(11) . .
C5 C4 Th1 74.9(6) . .
C3 C4 Th1 76.3(10) . .
C9 C4 Th1 120.2(8) . .
N1 C12 Th1 178.0(5) . .
N2 C11 P1 152.1(5) . .
N2 C11 Th1 70.2(3) . .
P1 C11 Th1 137.7(3) . .
C5 C1 C2 108.9(9) . .
C5 C1 C6 123.8(10) . .
C2 C1 C6 126.6(11) . .
C5 C1 Th1 74.3(5) . .
C2 C1 Th1 75.9(5) . .
C6 C1 Th1 123.8(6) . .
C1 C2 C3 106.5(11) . .
C1 C2 C7 127.4(10) . .
C3 C2 C7 125.9(12) . .
C1 C2 Th1 75.2(6) . .
C3 C2 Th1 74.9(8) . .
C7 C2 Th1 119.0(7) . .
C11 P1 C19 115.8(3) . .
C20 C19 C20 117.9(6) 8_565 .
C20 C19 P1 120.4(3) 8_565 .
C20 C19 P1 120.4(3) . .
N2 C13 C15 107.6(5) . .
N2 C13 C14 110.2(3) . 8_565
C15 C13 C14 109.3(3) . 8_565
N2 C13 C14 110.2(3) . .
C15 C13 C14 109.3(3) . .
C14 C13 C14 110.1(5) 8_565 .
N1 C16 C17 107.9(6) . .
N1 C16 C18 107.2(4) . .
C17 C16 C18 112.2(4) . .
N1 C16 C18 107.2(4) . 8_565
C17 C16 C18 112.2(4) . 8_565
C18 C16 C18 110.0(6) . 8_565
C21 C20 C19 119.7(5) . .
C21 C20 C23 119.4(5) . .
C19 C20 C23 120.9(4) . .
C13 C15 H15A 109.5 . .
C13 C15 H15B 109.5 . .
H15A C15 H15B 109.5 . .
C13 C15 H15C 109.5 . .
H15A C15 H15C 109.5 . .
H15B C15 H15C 109.5 . .
C20 C23 C24 114.9(5) . .
C20 C23 C25 111.8(4) . .
C24 C23 C25 109.5(5) . .
C20 C23 H23 106.8 . .
C24 C23 H23 106.8 . .
C25 C23 H23 106.8 . .
C16 C18 H18A 109.5 . .
C16 C18 H18B 109.5 . .
H18A C18 H18B 109.5 . .
C16 C18 H18C 109.5 . .
H18A C18 H18C 109.5 . .
H18B C18 H18C 109.5 . .
C13 C14 H14A 109.5 . .
C13 C14 H14B 109.5 . .
H14A C14 H14B 109.5 . .
C13 C14 H14C 109.5 . .
H14A C14 H14C 109.5 . .
H14B C14 H14C 109.5 . .
C22 C21 C20 122.9(6) . .
C22 C21 H21 118.5 . .
C20 C21 H21 118.5 . .
C23 C25 H25A 109.5 . .
C23 C25 H25B 109.5 . .
H25A C25 H25B 109.5 . .
C23 C25 H25C 109.5 . .
H25A C25 H25C 109.5 . .
H25B C25 H25C 109.5 . .
C1 C5 C4 109.3(9) . .
C1 C5 C10 125.3(10) . .
C4 C5 C10 125.3(10) . .
C1 C5 Th1 76.6(5) . .
C4 C5 Th1 75.6(6) . .
C10 C5 Th1 117.3(7) . .
C21 C22 C21 116.7(7) 8_565 .
C21 C22 C26 121.6(3) 8_565 .
C21 C22 C26 121.6(3) . .
C26 C28 H28A 109.5 . .
C26 C28 H28B 109.5 . .
H28A C28 H28B 109.5 . .
C26 C28 H28C 109.5 . .
H28A C28 H28C 109.5 . .
H28B C28 H28C 109.5 . .
C26 C27 H27A 109.5 . .
C26 C27 H27B 109.5 . .
H27A C27 H27B 109.5 . .
C26 C27 H27C 109.5 . .
H27A C27 H27C 109.5 . .
H27B C27 H27C 109.5 . .
C16 C17 H17A 109.5 . .
C16 C17 H17B 109.5 . .
H17A C17 H17B 109.5 . .
C16 C17 H17C 109.5 . .
H17A C17 H17C 109.5 . .
H17B C17 H17C 109.5 . .
C23 C24 H24A 109.5 . .
C23 C24 H24B 109.5 . .
H24A C24 H24B 109.5 . .
C23 C24 H24C 109.5 . .
H24A C24 H24C 109.5 . .
H24B C24 H24C 109.5 . .
C3 C8 H8A 109.5 . .
C3 C8 H8B 109.5 . .
H8A C8 H8B 109.5 . .
C3 C8 H8C 109.5 . .
H8A C8 H8C 109.5 . .
H8B C8 H8C 109.5 . .
C27 C26 C28 128.3(8) . .
C27 C26 C22 117.4(7) . .
C28 C26 C22 114.3(7) . .
C27 C26 H26 90.0 . .
C28 C26 H26 90.0 . .
C22 C26 H26 90.0 . .
C1 C6 H6A 109.5 . .
C1 C6 H6B 109.5 . .
H6A C6 H6B 109.5 . .
C1 C6 H6C 109.5 . .
H6A C6 H6C 109.5 . .
H6B C6 H6C 109.5 . .
C2 C7 H7A 109.5 . .
C2 C7 H7B 109.5 . .
H7A C7 H7B 109.5 . .
C2 C7 H7C 109.5 . .
H7A C7 H7C 109.5 . .
H7B C7 H7C 109.5 . .
C4 C9 H9A 109.5 . .
C4 C9 H9B 109.5 . .
H9A C9 H9B 109.5 . .
C4 C9 H9C 109.5 . .
H9A C9 H9C 109.5 . .
H9B C9 H9C 109.5 . .
C5 C10 H10A 109.5 . .
C5 C10 H10B 109.5 . .
H10A C10 H10B 109.5 . .
C5 C10 H10C 109.5 . .
H10A C10 H10C 109.5 . .
H10B C10 H10C 109.5 . .
C2' C3' C4' 105.1(15) . .
C2' C3' C8' 127.3(16) . .
C4' C3' C8' 127.2(14) . .
C2' C3' Th1 75.8(10) . .
C4' C3' Th1 74.5(11) . .
C8' C3' Th1 120.8(10) . .
C5' C4' C3' 108.8(14) . .
C5' C4' C9' 128.8(12) . .
C3' C4' C9' 122.2(12) . .
C5' C4' Th1 74.6(7) . .
C3' C4' Th1 75.9(11) . .
C9' C4' Th1 119.0(9) . .
C5' C1' C2' 107.1(11) . .
C5' C1' C6' 126.8(12) . .
C2' C1' C6' 125.5(12) . .
C5' C1' Th1 73.6(5) . .
C2' C1' Th1 75.2(8) . .
C6' C1' Th1 123.8(6) . .
C3' C2' C1' 111.0(15) . .
C3' C2' C7' 126.4(13) . .
C1' C2' C7' 122.0(12) . .
C3' C2' Th1 75.6(10) . .
C1' C2' Th1 76.0(7) . .
C7' C2' Th1 123.1(8) . .
C1' C5' C4' 108.0(10) . .
C1' C5' C10' 129.1(11) . .
C4' C5' C10' 122.8(11) . .
C1' C5' Th1 77.6(6) . .
C4' C5' Th1 76.1(7) . .
C10' C5' Th1 112.2(6) . .
C3' C8' H8'1 109.5 . .
C3' C8' H8'2 109.5 . .
H8'1 C8' H8'2 109.5 . .
C3' C8' H8'3 109.5 . .
H8'1 C8' H8'3 109.5 . .
H8'2 C8' H8'3 109.5 . .
C1' C6' H6'1 109.5 . .
C1' C6' H6'2 109.5 . .
H6'1 C6' H6'2 109.5 . .
C1' C6' H6'3 109.5 . .
H6'1 C6' H6'3 109.5 . .
H6'2 C6' H6'3 109.5 . .
C2' C7' H7'1 109.5 . .
C2' C7' H7'2 109.5 . .
H7'1 C7' H7'2 109.5 . .
C2' C7' H7'3 109.5 . .
H7'1 C7' H7'3 109.5 . .
H7'2 C7' H7'3 109.5 . .
C4' C9' H9'1 109.5 . .
C4' C9' H9'2 109.5 . .
H9'1 C9' H9'2 109.5 . .
C4' C9' H9'3 109.5 . .
H9'1 C9' H9'3 109.5 . .
H9'2 C9' H9'3 109.5 . .
C5' C10' H10D 109.5 . .
C5' C10' H10E 109.5 . .
H10D C10' H10E 109.5 . .
C5' C10' H10F 109.5 . .
H10D C10' H10F 109.5 . .
H10E C10' H10F 109.5 . .

loop_
_geom_bond_atom_site_label_1
_geom_bond_atom_site_label_2
_geom_bond_distance
_geom_bond_site_symmetry_2
Th1 N2 2.346(5) .
Th1 C11 2.430(6) .
Th1 C12 2.643(6) .
Th1 C5' 2.780(10) .
Th1 C5' 2.780(10) 8_565
Th1 C5 2.794(9) 8_565
Th1 C5 2.794(9) .
Th1 C4' 2.798(15) 8_565
Th1 C4' 2.798(15) .
Th1 C4 2.803(14) 8_565
Th1 C4 2.803(14) .
Th1 C3' 2.82(2) 8_565
N1 C12 1.131(8) .
N1 C16 1.468(8) .
N2 C11 1.348(8) .
N2 C13 1.494(7) .
C3 C4 1.42(3) .
C3 C2 1.457(14) .
C3 C8 1.50(2) .
C4 C5 1.424(13) .
C4 C9 1.497(18) .
C11 P1 1.691(6) .
C1 C5 1.412(12) .
C1 C2 1.413(13) .
C1 C6 1.498(13) .
C2 C7 1.490(14) .
P1 C19 1.884(6) .
C19 C20 1.420(6) 8_565
C19 C20 1.421(6) .
C13 C15 1.533(8) .
C13 C14 1.535(6) 8_565
C13 C14 1.535(6) .
C16 C17 1.502(10) .
C16 C18 1.533(6) .
C16 C18 1.533(6) 8_565
C20 C21 1.394(7) .
C20 C23 1.511(8) .
C15 H15A 0.9800 .
C15 H15B 0.9800 .
C15 H15C 0.9800 .
C23 C24 1.536(7) .
C23 C25 1.546(8) .
C23 H23 1.0000 .
C18 H18A 0.9800 .
C18 H18B 0.9800 .
C18 H18C 0.9800 .
C14 H14A 0.9800 .
C14 H14B 0.9800 .
C14 H14C 0.9800 .
C21 C22 1.393(8) .
C21 H21 0.9500 .
C25 H25A 0.9800 .
C25 H25B 0.9800 .
C25 H25C 0.9800 .
C5 C10 1.512(14) .
C22 C21 1.393(8) 8_565
C22 C26 1.517(11) .
C28 C26 1.420(11) .
C28 H28A 0.9800 .
C28 H28B 0.9800 .
C28 H28C 0.9800 .
C27 C26 1.356(12) .
C27 H27A 0.9800 .
C27 H27B 0.9800 .
C27 H27C 0.9800 .
C17 H17A 0.9800 .
C17 H17B 0.9800 .
C17 H17C 0.9800 .
C24 H24A 0.9800 .
C24 H24B 0.9800 .
C24 H24C 0.9800 .
C8 H8A 0.9800 .
C8 H8B 0.9800 .
C8 H8C 0.9800 .
C26 H26 1.0000 .
C6 H6A 0.9800 .
C6 H6B 0.9800 .
C6 H6C 0.9800 .
C7 H7A 0.9800 .
C7 H7B 0.9800 .
C7 H7C 0.9800 .
C9 H9A 0.9800 .
C9 H9B 0.9800 .
C9 H9C 0.9800 .
C10 H10A 0.9800 .
C10 H10B 0.9800 .
C10 H10C 0.9800 .
C3' C2' 1.394(19) .
C3' C4' 1.43(3) .
C3' C8' 1.49(2) .
C4' C5' 1.411(13) .
C4' C9' 1.55(2) .
C1' C5' 1.394(14) .
C1' C2' 1.404(14) .
C1' C6' 1.507(14) .
C2' C7' 1.551(18) .
C5' C10' 1.515(15) .
C8' H8'1 0.9800 .
C8' H8'2 0.9800 .
C8' H8'3 0.9800 .
C6' H6'1 0.9800 .
C6' H6'2 0.9800 .
C6' H6'3 0.9800 .
C7' H7'1 0.9800 .
C7' H7'2 0.9800 .
C7' H7'3 0.9800 .
C9' H9'1 0.9800 .
C9' H9'2 0.9800 .
C9' H9'3 0.9800 .
C10' H10D 0.9800 .
C10' H10E 0.9800 .
C10' H10F 0.9800 .

loop_
_geom_torsion_atom_site_label_1
_geom_torsion_atom_site_label_2
_geom_torsion_atom_site_label_3
_geom_torsion_atom_site_label_4
_geom_torsion
_geom_torsion_site_symmetry_1
_geom_torsion_site_symmetry_4
C2 C3 C4 C5 -1.2(16) . .
C8 C3 C4 C5 176.7(14) . .
Th1 C3 C4 C5 -69.3(8) . .
C2 C3 C4 C9 -174.2(12) . .
C8 C3 C4 C9 4(3) . .
Th1 C3 C4 C9 117.6(14) . .
C2 C3 C4 Th1 68.1(10) . .
C8 C3 C4 Th1 -114.0(16) . .
C13 N2 C11 P1 0.000(2) . .
Th1 N2 C11 P1 180.000(1) . .
C13 N2 C11 Th1 180.000(1) . .
C5 C1 C2 C3 -1.3(12) . .
C6 C1 C2 C3 169.1(11) . .
Th1 C1 C2 C3 -68.9(8) . .
C5 C1 C2 C7 -176.9(10) . .
C6 C1 C2 C7 -6.5(16) . .
Th1 C1 C2 C7 115.4(10) . .
C5 C1 C2 Th1 67.6(6) . .
C6 C1 C2 Th1 -121.9(9) . .
C4 C3 C2 C1 1.6(15) . .
C8 C3 C2 C1 -176.3(15) . .
Th1 C3 C2 C1 69.1(7) . .
C4 C3 C2 C7 177.3(12) . .
C8 C3 C2 C7 -1(2) . .
Th1 C3 C2 C7 -115.2(10) . .
C4 C3 C2 Th1 -67.6(12) . .
C8 C3 C2 Th1 114.6(16) . .
N2 C11 P1 C19 0.000(2) . .
Th1 C11 P1 C19 180.000(1) . .
C11 P1 C19 C20 -96.7(4) . 8_565
C11 P1 C19 C20 96.7(4) . .
C11 N2 C13 C15 180.000(1) . .
Th1 N2 C13 C15 0.000(2) . .
C11 N2 C13 C14 60.9(3) . 8_565
Th1 N2 C13 C14 -119.1(3) . 8_565
C11 N2 C13 C14 -60.9(3) . .
Th1 N2 C13 C14 119.1(3) . .
C20 C19 C20 C21 -2.0(8) 8_565 .
P1 C19 C20 C21 164.8(4) . .
C20 C19 C20 C23 178.3(3) 8_565 .
P1 C19 C20 C23 -14.8(7) . .
C21 C20 C23 C24 43.3(6) . .
C19 C20 C23 C24 -137.1(5) . .
C21 C20 C23 C25 -82.2(6) . .
C19 C20 C23 C25 97.4(5) . .
C19 C20 C21 C22 0.2(8) . .
C23 C20 C21 C22 179.9(5) . .
C2 C1 C5 C4 0.6(11) . .
C6 C1 C5 C4 -170.2(9) . .
Th1 C1 C5 C4 69.3(7) . .
C2 C1 C5 C10 177.3(10) . .
C6 C1 C5 C10 6.5(15) . .
Th1 C1 C5 C10 -114.1(10) . .
C2 C1 C5 Th1 -68.7(6) . .
C6 C1 C5 Th1 120.5(8) . .
C3 C4 C5 C1 0.4(13) . .
C9 C4 C5 C1 173.4(12) . .
Th1 C4 C5 C1 -69.9(6) . .
C3 C4 C5 C10 -176.3(13) . .
C9 C4 C5 C10 -3.3(18) . .
Th1 C4 C5 C10 113.4(10) . .
C3 C4 C5 Th1 70.3(11) . .
C9 C4 C5 Th1 -116.7(13) . .
C20 C21 C22 C21 1.6(10) . 8_565
C20 C21 C22 C26 -179.3(6) . .
C21 C22 C26 C27 89.5(6) 8_565 .
C21 C22 C26 C27 -89.5(6) . .
C21 C22 C26 C28 -90.5(6) 8_565 .
C21 C22 C26 C28 90.5(6) . .
C2' C3' C4' C5' 2.2(17) . .
C8' C3' C4' C5' 174.8(15) . .
Th1 C3' C4' C5' -68.0(9) . .
C2' C3' C4' C9' -174.2(13) . .
C8' C3' C4' C9' -2(3) . .
Th1 C3' C4' C9' 115.6(13) . .
C2' C3' C4' Th1 70.2(11) . .
C8' C3' C4' Th1 -117.1(18) . .
C4' C3' C2' C1' -0.8(17) . .
C8' C3' C2' C1' -173.4(16) . .
Th1 C3' C2' C1' 68.5(9) . .
C4' C3' C2' C7' 169.9(14) . .
C8' C3' C2' C7' -3(3) . .
Th1 C3' C2' C7' -120.7(13) . .
C4' C3' C2' Th1 -69.3(12) . .
C8' C3' C2' Th1 118.1(18) . .
C5' C1' C2' C3' -0.9(15) . .
C6' C1' C2' C3' 170.6(12) . .
Th1 C1' C2' C3' -68.2(11) . .
C5' C1' C2' C7' -172.1(10) . .
C6' C1' C2' C7' -0.6(19) . .
Th1 C1' C2' C7' 120.6(12) . .
C5' C1' C2' Th1 67.3(7) . .
C6' C1' C2' Th1 -121.2(10) . .
C2' C1' C5' C4' 2.3(12) . .
C6' C1' C5' C4' -169.1(10) . .
Th1 C1' C5' C4' 70.7(8) . .
C2' C1' C5' C10' -177.1(11) . .
C6' C1' C5' C10' 11.6(16) . .
Th1 C1' C5' C10' -108.7(10) . .
C2' C1' C5' Th1 -68.4(8) . .
C6' C1' C5' Th1 120.2(10) . .
C3' C4' C5' C1' -2.8(15) . .
C9' C4' C5' C1' 173.2(13) . .
Th1 C4' C5' C1' -71.7(7) . .
C3' C4' C5' C10' 176.6(13) . .
C9' C4' C5' C10' -7.4(19) . .
Th1 C4' C5' C10' 107.7(9) . .
C3' C4' C5' Th1 68.9(12) . .
C9' C4' C5' Th1 -115.1(14) . .
